data_7034821
loop_
_publ_author_name
'Oldengott, Jan'
'Stammler, Anja'
'B\"ogge, Hartmut'
'Glaser, Thorsten'

_publ_section_title
;
 Enhancing the ferromagnetic coupling in extended phloroglucinol complexes
 by increasing the metal SOMO-ligand overlap: synthesis and
 characterization of a trinuclear Co triplesalophen complex.
;
_journal_issue 21
_journal_name_full 'Dalton transactions (Cambridge, England : 2003)'
_journal_page_first 9732
_journal_page_last 9735
_journal_paper_doi 10.1039/c5dt01255d
_journal_volume 44
_journal_year 2015
_chemical_formula_moiety 'C69 H48 Co3 N6 O6, H2 O , C2 H4 Cl2'
_chemical_formula_sum 'C71 H54 Cl2 Co3 N6 O7'
_chemical_formula_weight 1350.89
_space_group_crystal_system triclinic
_space_group_IT_number 2
_space_group_name_Hall '-P 1'
_space_group_name_H-M_alt 'P -1'
_symmetry_space_group_name_Hall '-P 1'
_symmetry_space_group_name_H-M 'P -1'
_atom_sites_solution_hydrogens mixed
_atom_sites_solution_primary direct
_audit_creation_date 2015-04-16
_audit_creation_method
;
Olex2 1.2-alpha
(compiled 2015.01.26 svn.r3150 for OlexSys, GUI svn.r4998)
;
_audit_update_record
;
2015-04-17 deposited with the CCDC.
2015-04-22 downloaded from the CCDC.
;
_cell_angle_alpha 73.5170(10)
_cell_angle_beta 89.290(2)
_cell_angle_gamma 74.132(2)
_cell_formula_units_Z 2
_cell_length_a 10.2547(3)
_cell_length_b 16.1141(5)
_cell_length_c 18.9659(5)
_cell_measurement_reflns_used 9812
_cell_measurement_temperature 100(2)
_cell_measurement_theta_max 72.63
_cell_measurement_theta_min 4.37
_cell_volume 2883.48(15)
_computing_cell_refinement 'SAINT v8.27A (Bruker, 2012)'
_computing_data_collection 'APEX2 v2012.12-0 (Bruker AXS, 2012)'
_computing_data_reduction 'SAINT v8.27A (Bruker, 2012)'
_computing_molecular_graphics 'DIAMOND 2.1 (Crystal Impact, 2001)'
_computing_publication_material 'Olex2 (Dolomanov et al., 2009)'
_computing_structure_refinement 'ShelXL (Sheldrick, 2008)'
_computing_structure_solution 'SHELXS (Sheldrick, 2008)'
_diffrn_ambient_temperature 100(2)
_diffrn_detector 'CCD area detector'
_diffrn_detector_area_resol_mean 7.9
_diffrn_detector_type 'Bruker APEX II area detector'
_diffrn_measured_fraction_theta_full 0.975
_diffrn_measured_fraction_theta_max 0.975
_diffrn_measurement_device 'three-circle diffractometer'
_diffrn_measurement_device_type 'Bruker X8 PROSPECTOR ULTRA'
_diffrn_measurement_method '\w and \f scans'
_diffrn_radiation_monochromator 'QuazarTM Montel Multilayer optics'
_diffrn_radiation_probe x-ray
_diffrn_radiation_type CuK\a
_diffrn_radiation_wavelength 1.54178
_diffrn_reflns_av_R_equivalents 0.0467
_diffrn_reflns_av_unetI/netI 0.0295
_diffrn_reflns_laue_measured_fraction_full 0.975
_diffrn_reflns_laue_measured_fraction_max 0.975
_diffrn_reflns_limit_h_max 12
_diffrn_reflns_limit_h_min -12
_diffrn_reflns_limit_k_max 19
_diffrn_reflns_limit_k_min -19
_diffrn_reflns_limit_l_max 22
_diffrn_reflns_limit_l_min -22
_diffrn_reflns_number 57571
_diffrn_reflns_point_group_measured_fraction_full 0.975
_diffrn_reflns_point_group_measured_fraction_max 0.975
_diffrn_reflns_theta_full 66.499
_diffrn_reflns_theta_max 66.499
_diffrn_reflns_theta_min 2.435
_diffrn_source 'I\mS Incoatec Microfocus Source'
_diffrn_source_type 'Bruker X8 PROSPECTOR ULTRA'
_diffrn_standards_decay_% 0
_diffrn_standards_interval_count 0
_diffrn_standards_interval_time 0
_diffrn_standards_number 0
_exptl_absorpt_coefficient_mu 8.064
_exptl_absorpt_correction_T_max 0.7536
_exptl_absorpt_correction_T_min 0.4668
_exptl_absorpt_correction_type multi-scan
_exptl_absorpt_process_details
;
SADABS-2012/1 (Bruker,2012) was used for absorption correction.
wR2(int) was 0.0900 before and 0.0560 after correction.
The Ratio of minimum to maximum transmission is 0.6194.
The \l/2 correction factor is 0.0015.
;
_exptl_crystal_colour brown
_exptl_crystal_density_diffrn 1.556
_exptl_crystal_description column
_exptl_crystal_F_000 1386
_exptl_crystal_size_max 0.37
_exptl_crystal_size_mid 0.09
_exptl_crystal_size_min 0.05
_platon_squeeze_details
;
One C2H4Cl2 molecule was originally found in the asymmetric unit, which,
however, suffered from strong disorder and could not be refined properly. 
Thus, it was removed from the coordinate set and its scattering power determined
using the PLATON/SQUEEZE routine, which finds approx. 40 e- per complex molecule
in the solvent region. This corresponds to approx. 1 C2H4Cl2 molecule per
complex molecule, which is therefore included in the given sum formula 
and derived quantities.
The structure factor contribution from this (.fab file) is added to that of the 
structure model. 

;
_refine_diff_density_max 0.674
_refine_diff_density_min -0.439
_refine_diff_density_rms 0.063
_refine_ls_extinction_method none
_refine_ls_goodness_of_fit_ref 1.040
_refine_ls_hydrogen_treatment constr
_refine_ls_matrix_type full
_refine_ls_number_parameters 772
_refine_ls_number_reflns 9930
_refine_ls_number_restraints 18
_refine_ls_restrained_S_all 1.085
_refine_ls_R_factor_all 0.0489
_refine_ls_R_factor_gt 0.0420
_refine_ls_shift/su_max 0.000
_refine_ls_shift/su_mean 0.000
_refine_ls_structure_factor_coef Fsqd
_refine_ls_weighting_details 'w=1/[\s^2^(Fo^2^)+(0.0615P)^2^+2.6736P] where P=(Fo^2^+2Fc^2^)/3'
_refine_ls_weighting_scheme calc
_refine_ls_wR_factor_gt 0.1088
_refine_ls_wR_factor_ref 0.1142
_reflns_Friedel_coverage 0.000
_reflns_number_gt 8768
_reflns_number_total 9930
_reflns_threshold_expression 'I > 2\s(I)'
_cod_data_source_file c5dt01255d2.cif
_cod_data_source_block g2359f_sq_s
_cod_depositor_comments
;
The following automatic conversions were performed:

'_diffrn_radiation_probe' value 'X-ray' changed to 'x-ray' according
to
/usr/data/users/saulius/crontab/automatic-downloads/rss-feeds/RSC/lib/dictionaries/cif_core.dic
dictionary named 'cif_core.dic' version 2.4.2 from 2011-04-26.

Automatic conversion script
Id: cif_fix_values 3271 2015-04-21 07:52:19Z andrius 

 Adding full bibliography for 7034821.cif.
;
_cod_database_code 7034821
_shelx_space_group_comment
;
The symmetry employed for this shelxl refinement is uniquely defined
by the following loop, which should always be used as a source of
symmetry information in preference to the above space-group names.
They are only intended as comments.
;
_olex2_refinement_description
;
1. Fixed Uiso
 At 1.2 times of:
  All C(H) groups
 At 1.5 times of:
  All C(H,H,H) groups, All O(H,H) groups
2. Uiso/Uaniso restraints and constraints
Uanis(C395) \\sim Ueq, Uanis(C394) \\sim Ueq, Uanis(C393) \\sim Ueq: with sigma
of 0.005 and sigma for terminal atoms of 0.01
3.a Free rotating group:
 O1S(H1SA,H1SB)
3.b Aromatic/amide H refined with riding coordinates:
 C11(H11), C14(H14), C15(H15), C16(H16), C17(H17), C21(H21), C24(H24),
 C25(H25), C26(H26), C27(H27), C31(H31), C34(H34), C35(H35), C36(H36), C37(H37),
  C103(H103), C105(H105), C106(H106), C192(H192), C193(H193), C194(H194),
 C195(H195), C196(H196), C203(H203), C205(H205), C206(H206), C292(H292),
 C293(H293), C294(H294), C295(H295), C296(H296), C303(H303), C305(H305),
 C306(H306), C392(H392), C393(H393), C394(H394), C395(H395), C396(H396)
3.c Idealised Me refined as rotating group:
 C110(H11A,H11B,H11C), C210(H21A,H21B,H21C), C310(H31A,H31B,H31C)
;
_shelx_shelxl_version_number 2014/7
_olex2_submission_special_instructions 'No special instructions were received'

loop_
_space_group_symop_operation_xyz
'x, y, z'
'-x, -y, -z'

loop_
_atom_site_label
_atom_site_type_symbol
_atom_site_fract_x
_atom_site_fract_y
_atom_site_fract_z
_atom_site_U_iso_or_equiv
_atom_site_adp_type
_atom_site_occupancy
_atom_site_site_symmetry_order
_atom_site_calc_flag
_atom_site_refinement_flags_posn
_atom_site_refinement_flags_adp
_atom_site_disorder_assembly
_atom_site_disorder_group
Co1 Co 0.55959(4) 0.40979(3) 0.40966(2) 0.02066(11) Uani 1 1 d . . . .
Co2 Co 0.24416(4) 0.33285(3) 0.75819(2) 0.02593(12) Uani 1 1 d . . . .
Co3 Co -0.10526(4) 0.70724(3) 0.45571(2) 0.02257(11) Uani 1 1 d . . . .
O11 O 0.38537(17) 0.48534(11) 0.41812(9) 0.0225(4) Uani 1 1 d . . . .
O12 O 0.53944(19) 0.48084(13) 0.31370(10) 0.0320(4) Uani 1 1 d . . . .
O21 O 0.31968(18) 0.35115(12) 0.66678(9) 0.0265(4) Uani 1 1 d . . . .
O22 O 0.4157(2) 0.26285(16) 0.79306(11) 0.0465(6) Uani 1 1 d . . . .
O31 O -0.00771(18) 0.60886(12) 0.52960(9) 0.0252(4) Uani 1 1 d . . . .
O32 O -0.22522(18) 0.71850(12) 0.52643(10) 0.0277(4) Uani 1 1 d . . . .
N11 N 0.5730(2) 0.33914(14) 0.50646(11) 0.0212(4) Uani 1 1 d . . . .
N12 N 0.7325(2) 0.33003(14) 0.40105(11) 0.0225(5) Uani 1 1 d . . . .
N21 N 0.0814(2) 0.41754(14) 0.72070(11) 0.0238(5) Uani 1 1 d . . . .
N22 N 0.1626(2) 0.30440(16) 0.84927(12) 0.0319(5) Uani 1 1 d . . . .
N31 N 0.0245(2) 0.68701(14) 0.38832(11) 0.0229(5) Uani 1 1 d . . . .
N32 N -0.2071(2) 0.80880(14) 0.38096(12) 0.0249(5) Uani 1 1 d . . . .
C1 C 0.3135(3) 0.48390(16) 0.47450(13) 0.0201(5) Uani 1 1 d . . . .
C2 C 0.3575(3) 0.41615(17) 0.54347(13) 0.0215(5) Uani 1 1 d . . . .
C3 C 0.2750(3) 0.41397(17) 0.60562(13) 0.0214(5) Uani 1 1 d . . . .
C4 C 0.1489(3) 0.47905(17) 0.59869(13) 0.0215(5) Uani 1 1 d . . . .
C5 C 0.1049(3) 0.55001(16) 0.52994(14) 0.0208(5) Uani 1 1 d . . . .
C6 C 0.1839(3) 0.55255(16) 0.46758(13) 0.0209(5) Uani 1 1 d . . . .
C11 C 0.4809(3) 0.34889(17) 0.55453(13) 0.0227(5) Uani 1 1 d . . . .
H11 H 0.5004 0.3056 0.6018 0.027 Uiso 1 1 calc R . . .
C13 C 0.6943(3) 0.26741(17) 0.52666(14) 0.0230(5) Uani 1 1 d . . . .
C14 C 0.7286(3) 0.20700(17) 0.59716(15) 0.0260(6) Uani 1 1 d . . . .
H14 H 0.6686 0.2130 0.6352 0.031 Uiso 1 1 calc R . . .
C15 C 0.8488(3) 0.13856(17) 0.61224(15) 0.0274(6) Uani 1 1 d . . . .
H15 H 0.8702 0.0961 0.6598 0.033 Uiso 1 1 calc R . . .
C16 C 0.9376(3) 0.13252(18) 0.55729(15) 0.0296(6) Uani 1 1 d . . . .
H16 H 1.0213 0.0862 0.5676 0.036 Uiso 1 1 calc R . . .
C17 C 0.9062(3) 0.19301(18) 0.48763(15) 0.0297(6) Uani 1 1 d . . . .
H17 H 0.9697 0.1887 0.4510 0.036 Uiso 1 1 calc R . . .
C18 C 0.7818(3) 0.26087(17) 0.47008(14) 0.0227(5) Uani 1 1 d . . . .
C19 C 0.7942(3) 0.33274(17) 0.33880(14) 0.0249(6) Uani 1 1 d . . . .
C21 C 0.0589(3) 0.47729(17) 0.65483(14) 0.0227(5) Uani 1 1 d . . . .
H21 H -0.0255 0.5229 0.6447 0.027 Uiso 1 1 calc R . . .
C23 C -0.0211(3) 0.41660(19) 0.77110(15) 0.0297(6) Uani 1 1 d . . . .
C24 C -0.1552(3) 0.4696(2) 0.75388(16) 0.0381(7) Uani 1 1 d . . . .
H24 H -0.1815 0.5112 0.7062 0.046 Uiso 1 1 calc R . . .
C25 C -0.2492(3) 0.4620(3) 0.80524(19) 0.0576(11) Uani 1 1 d . . . .
H25 H -0.3403 0.4988 0.7936 0.069 Uiso 1 1 calc R . . .
C26 C -0.2111(4) 0.4005(3) 0.8744(2) 0.0781(16) Uani 1 1 d . . . .
H26 H -0.2767 0.3950 0.9100 0.094 Uiso 1 1 calc R . . .
C27 C -0.0787(4) 0.3470(3) 0.89213(19) 0.0663(13) Uani 1 1 d . . . .
H27 H -0.0543 0.3048 0.9397 0.080 Uiso 1 1 calc R . . .
C28 C 0.0199(3) 0.3540(2) 0.84100(16) 0.0381(7) Uani 1 1 d . . . .
C29 C 0.2263(3) 0.2452(2) 0.91105(15) 0.0340(7) Uani 1 1 d . . . .
C31 C 0.1411(3) 0.62212(17) 0.40108(14) 0.0226(5) Uani 1 1 d . . . .
H31 H 0.2005 0.6227 0.3622 0.027 Uiso 1 1 calc R . . .
C33 C -0.0078(3) 0.75661(18) 0.32054(14) 0.0252(6) Uani 1 1 d . . . .
C34 C 0.0770(3) 0.7637(2) 0.26220(15) 0.0311(6) Uani 1 1 d . . . .
H34 H 0.1571 0.7164 0.2637 0.037 Uiso 1 1 calc R . . .
C35 C 0.0434(3) 0.8401(2) 0.20215(16) 0.0385(7) Uani 1 1 d . . . .
H35 H 0.1005 0.8451 0.1622 0.046 Uiso 1 1 calc R . . .
C36 C -0.0730(3) 0.9093(2) 0.20010(17) 0.0443(8) Uani 1 1 d . . . .
H36 H -0.0931 0.9626 0.1597 0.053 Uiso 1 1 calc R . . .
C37 C -0.1600(3) 0.9015(2) 0.25611(17) 0.0392(7) Uani 1 1 d . . . .
H37 H -0.2401 0.9492 0.2535 0.047 Uiso 1 1 calc R . . .
C38 C -0.1312(3) 0.82424(19) 0.31657(15) 0.0287(6) Uani 1 1 d . . . .
C39 C -0.3315(3) 0.85820(17) 0.38574(14) 0.0248(5) Uani 1 1 d . . . .
C101 C 0.6258(3) 0.47556(19) 0.26247(14) 0.0294(6) Uani 1 1 d . . . .
C102 C 0.7494(3) 0.40626(18) 0.27149(15) 0.0272(6) Uani 1 1 d . . . .
C103 C 0.8320(3) 0.4100(2) 0.21042(16) 0.0355(7) Uani 1 1 d . . . .
H103 H 0.9149 0.3637 0.2158 0.043 Uiso 1 1 calc R . . .
C104 C 0.7991(4) 0.4763(2) 0.14436(16) 0.0399(7) Uani 1 1 d . . . .
C105 C 0.6751(3) 0.5429(2) 0.13649(16) 0.0411(8) Uani 1 1 d . . . .
H105 H 0.6484 0.5888 0.0909 0.049 Uiso 1 1 calc R . . .
C106 C 0.5916(3) 0.5429(2) 0.19336(16) 0.0389(7) Uani 1 1 d . . . .
H106 H 0.5084 0.5893 0.1864 0.047 Uiso 1 1 calc R . . .
C110 C 0.8923(4) 0.4785(2) 0.08172(19) 0.0560(10) Uani 1 1 d . . . .
H11A H 0.9777 0.4307 0.0984 0.084 Uiso 1 1 calc GR . . .
H11B H 0.9112 0.5373 0.0660 0.084 Uiso 1 1 calc GR . . .
H11C H 0.8482 0.4691 0.0402 0.084 Uiso 1 1 calc GR . . .
C191 C 0.9100(3) 0.25622(17) 0.33078(14) 0.0253(6) Uani 1 1 d . . . .
C192 C 0.8780(3) 0.18464(18) 0.31503(14) 0.0274(6) Uani 1 1 d . . . .
H192 H 0.7855 0.1859 0.3092 0.033 Uiso 1 1 calc R . . .
C193 C 0.9805(3) 0.11136(18) 0.30783(15) 0.0310(6) Uani 1 1 d . . . .
H193 H 0.9584 0.0622 0.2977 0.037 Uiso 1 1 calc R . . .
C194 C 1.1147(3) 0.11030(19) 0.31543(15) 0.0339(7) Uani 1 1 d . . . .
H194 H 1.1850 0.0599 0.3112 0.041 Uiso 1 1 calc R . . .
C195 C 1.1471(3) 0.1822(2) 0.32919(16) 0.0344(7) Uani 1 1 d . . . .
H195 H 1.2396 0.1816 0.3332 0.041 Uiso 1 1 calc R . . .
C196 C 1.0449(3) 0.25573(19) 0.33716(15) 0.0300(6) Uani 1 1 d . . . .
H196 H 1.0674 0.3050 0.3469 0.036 Uiso 1 1 calc R . . .
C201 C 0.4589(3) 0.2202(2) 0.86164(17) 0.0467(9) Uani 1 1 d . . . .
C202 C 0.3732(3) 0.2043(2) 0.91946(15) 0.0361(7) Uani 1 1 d . . . .
C203 C 0.4360(3) 0.1459(2) 0.98862(17) 0.0473(9) Uani 1 1 d . . . .
H203 H 0.3797 0.1318 1.0278 0.057 Uiso 1 1 calc R . . .
C204 C 0.5733(4) 0.1088(3) 1.00179(18) 0.0569(10) Uani 1 1 d . . . .
C205 C 0.6554(4) 0.1335(4) 0.9458(2) 0.0900(19) Uani 1 1 d . . . .
H205 H 0.7514 0.1134 0.9553 0.108 Uiso 1 1 calc R . . .
C206 C 0.6008(4) 0.1862(4) 0.8776(2) 0.096(2) Uani 1 1 d . . . .
H206 H 0.6596 0.2005 0.8397 0.115 Uiso 1 1 calc R . . .
C210 C 0.6375(4) 0.0460(4) 1.0759(2) 0.0871(18) Uani 1 1 d . . . .
H21A H 0.6797 0.0781 1.1014 0.131 Uiso 1 1 calc GR . . .
H21B H 0.7069 -0.0059 1.0688 0.131 Uiso 1 1 calc GR . . .
H21C H 0.5675 0.0251 1.1056 0.131 Uiso 1 1 calc GR . . .
C291 C 0.1535(3) 0.2129(2) 0.97865(16) 0.0408(8) Uani 1 1 d . . A 1
C292 C 0.1441(4) 0.2502(3) 1.03538(18) 0.0522(9) Uani 1 1 d . . A 1
H292 H 0.1804 0.2994 1.0322 0.063 Uiso 1 1 calc R . A 1
C293 C 0.0795(4) 0.2149(3) 1.09963(19) 0.0562(10) Uani 1 1 d . . . .
H293 H 0.0717 0.2406 1.1394 0.067 Uiso 1 1 calc R . A .
C294 C 0.0294(4) 0.1442(3) 1.1031(2) 0.0640(11) Uani 1 1 d . . A 1
H294 H -0.0148 0.1214 1.1455 0.077 Uiso 1 1 calc R . A 1
C295 C 0.0405(5) 0.1050(4) 1.0475(2) 0.0766(14) Uani 1 1 d . . A 1
H295 H 0.0072 0.0543 1.0520 0.092 Uiso 1 1 calc R . A 1
C296 C 0.1008(4) 0.1397(3) 0.9846(2) 0.0611(11) Uani 1 1 d . . A 1
H296 H 0.1066 0.1137 0.9451 0.073 Uiso 1 1 calc R . A 1
C301 C -0.3431(3) 0.77796(18) 0.51996(15) 0.0253(6) Uani 1 1 d . . . .
C302 C -0.4000(3) 0.84670(18) 0.45379(15) 0.0256(6) Uani 1 1 d . . . .
C303 C -0.5295(3) 0.90726(18) 0.45619(16) 0.0293(6) Uani 1 1 d . . . .
H303 H -0.5690 0.9535 0.4124 0.035 Uiso 1 1 calc R . . .
C304 C -0.6002(3) 0.90220(19) 0.51864(16) 0.0301(6) Uani 1 1 d . . . .
C305 C -0.5428(3) 0.83124(19) 0.58211(16) 0.0304(6) Uani 1 1 d . . . .
H305 H -0.5911 0.8249 0.6255 0.036 Uiso 1 1 calc R . . .
C306 C -0.4193(3) 0.77107(19) 0.58303(15) 0.0286(6) Uani 1 1 d . . . .
H306 H -0.3838 0.7236 0.6269 0.034 Uiso 1 1 calc R . . .
C310 C -0.7349(3) 0.9708(2) 0.51821(17) 0.0349(7) Uani 1 1 d . . . .
H31A H -0.7924 0.9424 0.5531 0.052 Uiso 1 1 calc GR . . .
H31B H -0.7805 0.9932 0.4686 0.052 Uiso 1 1 calc GR . . .
H31C H -0.7192 1.0212 0.5327 0.052 Uiso 1 1 calc GR . . .
C391 C -0.4168(3) 0.9288(2) 0.32095(15) 0.0349(7) Uani 1 1 d . . . .
C392 C -0.4906(3) 0.9036(3) 0.27524(17) 0.0575(11) Uani 1 1 d . . . .
H392 H -0.4802 0.8417 0.2807 0.069 Uiso 1 1 calc R . . .
C393 C -0.5827(5) 0.9714(5) 0.2196(2) 0.0851(15) Uani 1 1 d . U . .
H393 H -0.6348 0.9557 0.1870 0.102 Uiso 1 1 calc R . . .
C394 C -0.5953(5) 1.0592(4) 0.2137(3) 0.0895(16) Uani 1 1 d . U . .
H394 H -0.6568 1.1045 0.1761 0.107 Uiso 1 1 calc R . . .
C395 C -0.5256(6) 1.0842(3) 0.2578(3) 0.0865(16) Uani 1 1 d . U . .
H395 H -0.5374 1.1464 0.2520 0.104 Uiso 1 1 calc R . . .
C396 C -0.4355(5) 1.0193(2) 0.31223(19) 0.0638(12) Uani 1 1 d . . . .
H396 H -0.3855 1.0371 0.3443 0.077 Uiso 1 1 calc R . . .
O1S O 0.38738(19) 0.66330(14) 0.29000(11) 0.0339(5) Uani 1 1 d . . . .
H1SA H 0.4139 0.6048 0.3071 0.051 Uiso 1 1 d G . . .
H1SB H 0.4557 0.6828 0.2724 0.051 Uiso 1 1 d G . . .

loop_
_atom_site_aniso_label
_atom_site_aniso_U_11
_atom_site_aniso_U_22
_atom_site_aniso_U_33
_atom_site_aniso_U_23
_atom_site_aniso_U_13
_atom_site_aniso_U_12
Co1 0.0209(2) 0.0207(2) 0.0139(2) -0.00153(15) 0.00513(16) 0.00080(16)
Co2 0.0217(2) 0.0287(2) 0.0146(2) 0.00372(16) 0.00450(16) 0.00289(17)
Co3 0.0188(2) 0.0221(2) 0.0179(2) 0.00099(16) 0.00383(16) 0.00151(16)
O11 0.0220(9) 0.0233(9) 0.0154(8) -0.0015(7) 0.0062(7) 0.0001(7)
O12 0.0287(10) 0.0356(11) 0.0175(9) 0.0010(8) 0.0070(8) 0.0043(8)
O21 0.0236(9) 0.0272(9) 0.0169(9) 0.0026(7) 0.0042(7) 0.0026(7)
O22 0.0271(11) 0.0608(14) 0.0225(10) 0.0146(10) 0.0072(9) 0.0069(10)
O31 0.0225(9) 0.0222(9) 0.0202(9) 0.0012(7) 0.0066(7) 0.0032(7)
O32 0.0223(9) 0.0283(10) 0.0234(9) -0.0005(7) 0.0050(8) 0.0003(8)
N11 0.0216(11) 0.0184(10) 0.0185(10) -0.0018(8) 0.0057(9) -0.0013(8)
N12 0.0232(11) 0.0207(10) 0.0193(11) -0.0045(8) 0.0056(9) -0.0011(9)
N21 0.0228(11) 0.0260(11) 0.0168(10) -0.0026(9) 0.0065(9) -0.0015(9)
N22 0.0259(12) 0.0375(13) 0.0181(11) 0.0022(10) 0.0049(9) 0.0032(10)
N31 0.0222(11) 0.0233(11) 0.0164(10) -0.0004(8) 0.0024(9) -0.0012(9)
N32 0.0205(11) 0.0240(11) 0.0231(11) -0.0002(9) 0.0031(9) -0.0017(9)
C1 0.0204(12) 0.0212(12) 0.0166(12) -0.0044(10) 0.0047(10) -0.0040(10)
C2 0.0208(12) 0.0220(12) 0.0162(12) -0.0026(10) 0.0050(10) -0.0002(10)
C3 0.0235(13) 0.0210(12) 0.0150(12) -0.0002(10) 0.0021(10) -0.0042(10)
C4 0.0230(13) 0.0211(12) 0.0156(12) -0.0016(10) 0.0039(10) -0.0026(10)
C5 0.0204(12) 0.0192(12) 0.0193(12) -0.0034(10) 0.0022(10) -0.0022(10)
C6 0.0208(12) 0.0213(12) 0.0169(12) -0.0033(10) 0.0031(10) -0.0024(10)
C11 0.0259(13) 0.0219(12) 0.0153(11) -0.0002(10) 0.0047(10) -0.0040(10)
C13 0.0250(13) 0.0192(12) 0.0210(12) -0.0042(10) 0.0034(11) -0.0018(10)
C14 0.0270(14) 0.0232(13) 0.0211(13) -0.0016(10) 0.0065(11) -0.0014(11)
C15 0.0299(14) 0.0210(13) 0.0235(13) -0.0006(10) 0.0027(11) -0.0007(11)
C16 0.0276(14) 0.0250(14) 0.0276(14) -0.0064(11) 0.0032(12) 0.0054(11)
C17 0.0295(14) 0.0297(14) 0.0229(13) -0.0075(11) 0.0070(11) 0.0026(11)
C18 0.0249(13) 0.0204(12) 0.0198(12) -0.0059(10) 0.0048(11) -0.0013(10)
C19 0.0263(13) 0.0241(13) 0.0224(13) -0.0074(11) 0.0070(11) -0.0035(11)
C21 0.0216(13) 0.0201(12) 0.0192(12) -0.0011(10) 0.0014(10) 0.0008(10)
C23 0.0277(14) 0.0331(15) 0.0196(13) -0.0010(11) 0.0072(11) -0.0016(12)
C24 0.0283(15) 0.0451(18) 0.0230(14) 0.0045(12) 0.0067(12) 0.0033(13)
C25 0.0296(17) 0.075(3) 0.0335(17) 0.0114(17) 0.0110(14) 0.0120(17)
C26 0.0348(19) 0.114(4) 0.0344(19) 0.022(2) 0.0188(16) 0.015(2)
C27 0.0385(19) 0.091(3) 0.0259(16) 0.0200(18) 0.0132(15) 0.0122(19)
C28 0.0278(15) 0.0488(18) 0.0213(14) 0.0018(13) 0.0067(12) 0.0028(13)
C29 0.0324(15) 0.0378(16) 0.0174(13) 0.0018(11) 0.0060(12) 0.0031(12)
C31 0.0210(12) 0.0252(13) 0.0178(12) -0.0045(10) 0.0046(10) -0.0026(10)
C33 0.0229(13) 0.0264(13) 0.0190(12) 0.0010(10) 0.0016(10) -0.0028(11)
C34 0.0247(14) 0.0354(15) 0.0219(13) 0.0019(11) 0.0028(11) -0.0008(12)
C35 0.0281(15) 0.0470(18) 0.0239(14) 0.0059(13) 0.0030(12) -0.0011(13)
C36 0.0346(17) 0.0420(18) 0.0319(16) 0.0165(13) 0.0034(13) 0.0003(14)
C37 0.0241(14) 0.0373(17) 0.0364(16) 0.0092(13) 0.0044(13) 0.0025(12)
C38 0.0219(13) 0.0303(14) 0.0241(13) 0.0022(11) 0.0028(11) -0.0021(11)
C39 0.0224(13) 0.0222(13) 0.0244(13) -0.0028(10) -0.0006(11) -0.0017(10)
C101 0.0331(15) 0.0323(15) 0.0170(13) -0.0046(11) 0.0092(12) -0.0028(12)
C102 0.0310(14) 0.0263(14) 0.0208(13) -0.0063(11) 0.0096(11) -0.0033(11)
C103 0.0389(16) 0.0311(15) 0.0281(15) -0.0066(12) 0.0150(13) 0.0012(13)
C104 0.0509(19) 0.0335(16) 0.0252(14) -0.0043(12) 0.0184(14) -0.0007(14)
C105 0.0511(19) 0.0384(17) 0.0188(14) 0.0016(12) 0.0121(14) 0.0010(14)
C106 0.0385(17) 0.0395(17) 0.0219(14) 0.0010(12) 0.0085(13) 0.0055(13)
C110 0.066(2) 0.0441(19) 0.0338(17) 0.0015(15) 0.0263(17) 0.0083(17)
C191 0.0287(14) 0.0244(13) 0.0162(12) -0.0019(10) 0.0070(11) -0.0011(11)
C192 0.0309(14) 0.0262(13) 0.0194(12) -0.0023(10) 0.0079(11) -0.0036(11)
C193 0.0398(16) 0.0243(14) 0.0238(13) -0.0044(11) 0.0097(12) -0.0040(12)
C194 0.0353(16) 0.0288(15) 0.0269(14) -0.0048(11) 0.0119(12) 0.0045(12)
C195 0.0275(15) 0.0369(16) 0.0316(15) -0.0061(13) 0.0079(12) -0.0017(12)
C196 0.0289(14) 0.0303(14) 0.0285(14) -0.0081(12) 0.0066(12) -0.0051(12)
C201 0.0269(15) 0.060(2) 0.0266(16) 0.0135(15) 0.0036(13) 0.0028(15)
C202 0.0328(16) 0.0386(16) 0.0202(14) 0.0039(12) 0.0042(12) 0.0041(13)
C203 0.0369(17) 0.059(2) 0.0223(15) 0.0050(14) 0.0074(13) 0.0064(15)
C204 0.0377(19) 0.076(3) 0.0281(17) 0.0092(17) -0.0001(15) 0.0062(18)
C205 0.0257(18) 0.139(5) 0.046(2) 0.036(3) 0.0006(17) 0.006(2)
C206 0.0259(18) 0.150(5) 0.045(2) 0.049(3) 0.0074(16) 0.005(2)
C210 0.048(2) 0.122(4) 0.035(2) 0.020(2) 0.0041(18) 0.021(2)
C291 0.0316(16) 0.0470(18) 0.0218(14) 0.0042(13) 0.0051(12) 0.0095(14)
C292 0.053(2) 0.058(2) 0.0333(17) -0.0088(16) 0.0067(16) 0.0011(17)
C293 0.051(2) 0.070(3) 0.0307(17) -0.0079(17) 0.0035(16) 0.0030(19)
C294 0.058(2) 0.081(3) 0.038(2) 0.0023(19) 0.0107(18) -0.016(2)
C295 0.095(4) 0.092(3) 0.049(2) -0.010(2) 0.033(2) -0.049(3)
C296 0.072(3) 0.072(3) 0.041(2) -0.0078(19) 0.0231(19) -0.033(2)
C301 0.0203(13) 0.0262(13) 0.0271(14) -0.0072(11) 0.0060(11) -0.0036(11)
C302 0.0209(13) 0.0275(13) 0.0261(13) -0.0063(11) 0.0026(11) -0.0046(11)
C303 0.0248(14) 0.0274(14) 0.0296(14) -0.0055(11) -0.0003(12) -0.0004(11)
C304 0.0226(13) 0.0301(14) 0.0358(15) -0.0114(12) 0.0028(12) -0.0031(11)
C305 0.0264(14) 0.0322(15) 0.0314(15) -0.0095(12) 0.0095(12) -0.0064(12)
C306 0.0258(14) 0.0286(14) 0.0268(14) -0.0044(11) 0.0055(11) -0.0043(11)
C310 0.0246(14) 0.0391(16) 0.0353(16) -0.0100(13) 0.0043(12) -0.0009(12)
C391 0.0253(14) 0.0418(17) 0.0210(13) -0.0011(12) 0.0038(12) 0.0090(12)
C392 0.0341(18) 0.114(3) 0.0207(15) -0.0085(18) 0.0031(14) -0.026(2)
C393 0.047(2) 0.159(4) 0.039(2) -0.013(2) 0.0037(17) -0.029(3)
C394 0.054(2) 0.116(3) 0.046(2) 0.011(2) 0.013(2) 0.025(2)
C395 0.093(3) 0.069(3) 0.051(2) 0.001(2) 0.021(2) 0.032(2)
C396 0.090(3) 0.040(2) 0.0302(17) 0.0030(15) 0.0118(19) 0.0177(19)
O1S 0.0258(10) 0.0360(11) 0.0281(10) -0.0007(8) 0.0062(8) 0.0016(8)

loop_
_atom_type_symbol
_atom_type_description
_atom_type_scat_dispersion_real
_atom_type_scat_dispersion_imag
_atom_type_scat_source
C C 0.0181 0.0091 'International Tables Vol C Tables 4.2.6.8 and 6.1.1.4'
H H 0.0000 0.0000 'International Tables Vol C Tables 4.2.6.8 and 6.1.1.4'
N N 0.0311 0.0180 'International Tables Vol C Tables 4.2.6.8 and 6.1.1.4'
O O 0.0492 0.0322 'International Tables Vol C Tables 4.2.6.8 and 6.1.1.4'
Co Co -2.3653 3.6143 'International Tables Vol C Tables 4.2.6.8 and 6.1.1.4'
Cl Cl 0.3639 0.7018 'International Tables Vol C Tables 4.2.6.8 and 6.1.1.4'

loop_
_geom_angle_atom_site_label_1
_geom_angle_atom_site_label_2
_geom_angle_atom_site_label_3
_geom_angle
Co2 Co1 Co3 58.473(6)
O11 Co1 Co2 59.85(5)
O11 Co1 Co3 2.40(5)
O11 Co1 N12 177.87(9)
O12 Co1 Co2 144.80(6)
O12 Co1 Co3 86.35(6)
O12 Co1 O11 84.96(8)
O12 Co1 N11 177.87(9)
O12 Co1 N12 95.57(9)
N11 Co1 Co2 33.31(6)
N11 Co1 Co3 91.78(6)
N11 Co1 O11 93.14(8)
N11 Co1 N12 86.29(9)
N12 Co1 Co2 119.60(6)
N12 Co1 Co3 178.07(7)
Co3 Co2 Co1 61.656(6)
O21 Co2 Co1 2.43(6)
O21 Co2 Co3 60.86(5)
O21 Co2 N22 174.25(10)
O22 Co2 Co1 82.40(6)
O22 Co2 Co3 140.60(7)
O22 Co2 O21 83.85(8)
O22 Co2 N21 171.64(11)
O22 Co2 N22 96.34(9)
N21 Co2 Co1 94.58(7)
N21 Co2 Co3 34.02(7)
N21 Co2 O21 93.41(9)
N21 Co2 N22 87.17(9)
N22 Co2 Co1 176.01(8)
N22 Co2 Co3 120.57(7)
Co2 Co3 Co1 59.871(6)
O31 Co3 Co1 56.39(6)
O31 Co3 Co2 3.50(6)
O31 Co3 N31 92.62(8)
O31 Co3 N32 179.12(9)
O32 Co3 Co1 139.40(6)
O32 Co3 Co2 79.53(6)
O32 Co3 O31 83.00(8)
O32 Co3 N31 175.56(9)
O32 Co3 N32 96.13(9)
N31 Co3 Co1 36.24(6)
N31 Co3 Co2 96.11(6)
N31 Co3 N32 88.24(9)
N32 Co3 Co1 124.47(7)
N32 Co3 Co2 175.62(7)
C1 O11 Co1 129.80(15)
C101 O12 Co1 127.99(17)
C3 O21 Co2 129.42(17)
C201 O22 Co2 127.1(2)
C5 O31 Co3 131.21(16)
C301 O32 Co3 127.77(17)
C11 N11 Co1 126.13(17)
C11 N11 C13 119.9(2)
C13 N11 Co1 113.94(17)
C18 N12 Co1 111.10(16)
C19 N12 Co1 124.90(17)
C19 N12 C18 123.8(2)
C21 N21 Co2 125.52(19)
C21 N21 C23 121.0(2)
C23 N21 Co2 113.40(17)
C28 N22 Co2 110.60(17)
C29 N22 Co2 124.6(2)
C29 N22 C28 124.7(2)
C31 N31 Co3 126.71(17)
C31 N31 C33 121.4(2)
C33 N31 Co3 111.58(17)
C38 N32 Co3 110.19(16)
C39 N32 Co3 125.52(18)
C39 N32 C38 124.3(2)
O11 C1 C2 121.5(2)
O11 C1 C6 119.3(2)
C2 C1 C6 119.2(2)
C1 C2 C3 121.1(2)
C11 C2 C1 122.5(2)
C11 C2 C3 116.4(2)
O21 C3 C2 118.5(2)
O21 C3 C4 121.7(2)
C4 C3 C2 119.8(2)
C3 C4 C5 119.8(2)
C21 C4 C3 123.0(2)
C21 C4 C5 117.2(2)
O31 C5 C4 115.7(2)
O31 C5 C6 123.1(2)
C6 C5 C4 121.2(2)
C5 C6 C1 118.8(2)
C31 C6 C1 120.2(2)
C31 C6 C5 120.9(2)
N11 C11 C2 126.8(2)
N11 C11 H11 116.6
C2 C11 H11 116.6
C14 C13 N11 124.2(2)
C14 C13 C18 120.8(2)
C18 C13 N11 115.0(2)
C13 C14 H14 119.7
C15 C14 C13 120.6(3)
C15 C14 H14 119.7
C14 C15 H15 120.4
C14 C15 C16 119.2(2)
C16 C15 H15 120.4
C15 C16 H16 119.6
C17 C16 C15 120.8(2)
C17 C16 H16 119.6
C16 C17 H17 119.5
C16 C17 C18 121.0(3)
C18 C17 H17 119.5
C13 C18 N12 113.7(2)
C13 C18 C17 117.5(2)
C17 C18 N12 128.7(2)
N12 C19 C102 123.1(2)
N12 C19 C191 122.5(2)
C102 C19 C191 114.3(2)
N21 C21 C4 125.5(2)
N21 C21 H21 117.2
C4 C21 H21 117.2
C24 C23 N21 124.1(2)
C24 C23 C28 120.9(3)
C28 C23 N21 114.9(2)
C23 C24 H24 119.9
C25 C24 C23 120.2(3)
C25 C24 H24 119.9
C24 C25 H25 120.1
C24 C25 C26 119.8(3)
C26 C25 H25 120.1
C25 C26 H26 119.7
C27 C26 C25 120.6(3)
C27 C26 H26 119.7
C26 C27 H27 119.6
C26 C27 C28 120.8(3)
C28 C27 H27 119.6
C23 C28 N22 113.6(2)
C27 C28 N22 128.9(3)
C27 C28 C23 117.6(3)
N22 C29 C202 122.9(3)
N22 C29 C291 123.1(3)
C202 C29 C291 114.0(2)
N31 C31 C6 125.2(2)
N31 C31 H31 117.4
C6 C31 H31 117.4
C34 C33 N31 124.3(2)
C34 C33 C38 120.5(2)
C38 C33 N31 115.1(2)
C33 C34 H34 120.2
C35 C34 C33 119.6(3)
C35 C34 H34 120.2
C34 C35 H35 119.9
C34 C35 C36 120.2(3)
C36 C35 H35 119.9
C35 C36 H36 119.6
C37 C36 C35 120.7(3)
C37 C36 H36 119.6
C36 C37 H37 119.7
C36 C37 C38 120.6(3)
C38 C37 H37 119.7
C33 C38 N32 114.4(2)
C37 C38 N32 126.9(3)
C37 C38 C33 118.3(3)
N32 C39 C302 122.9(2)
N32 C39 C391 123.3(2)
C302 C39 C391 113.7(2)
O12 C101 C102 124.1(2)
O12 C101 C106 117.6(3)
C102 C101 C106 118.2(3)
C101 C102 C19 123.5(2)
C101 C102 C103 117.3(2)
C103 C102 C19 119.3(2)
C102 C103 H103 118.0
C104 C103 C102 124.0(3)
C104 C103 H103 118.0
C103 C104 C105 117.5(3)
C103 C104 C110 122.0(3)
C105 C104 C110 120.6(3)
C104 C105 H105 119.4
C106 C105 C104 121.1(3)
C106 C105 H105 119.4
C101 C106 H106 119.1
C105 C106 C101 121.9(3)
C105 C106 H106 119.1
C104 C110 H11A 109.5
C104 C110 H11B 109.5
C104 C110 H11C 109.5
H11A C110 H11B 109.5
H11A C110 H11C 109.5
H11B C110 H11C 109.5
C192 C191 C19 117.6(2)
C196 C191 C19 122.6(2)
C196 C191 C192 119.9(3)
C191 C192 H192 119.9
C193 C192 C191 120.3(3)
C193 C192 H192 119.9
C192 C193 H193 120.1
C194 C193 C192 119.7(3)
C194 C193 H193 120.1
C193 C194 H194 119.9
C195 C194 C193 120.3(3)
C195 C194 H194 119.9
C194 C195 H195 119.8
C194 C195 C196 120.4(3)
C196 C195 H195 119.8
C191 C196 C195 119.4(3)
C191 C196 H196 120.3
C195 C196 H196 120.3
O22 C201 C202 124.2(3)
O22 C201 C206 117.1(3)
C202 C201 C206 118.7(3)
C201 C202 C29 123.2(2)
C201 C202 C203 116.9(3)
C203 C202 C29 119.9(3)
C202 C203 H203 118.3
C204 C203 C202 123.3(3)
C204 C203 H203 118.3
C203 C204 C205 118.1(3)
C203 C204 C210 122.2(3)
C205 C204 C210 119.6(3)
C204 C205 H205 119.5
C206 C205 C204 121.0(3)
C206 C205 H205 119.5
C201 C206 H206 119.2
C205 C206 C201 121.5(3)
C205 C206 H206 119.2
C204 C210 H21A 109.5
C204 C210 H21B 109.5
C204 C210 H21C 109.5
H21A C210 H21B 109.5
H21A C210 H21C 109.5
H21B C210 H21C 109.5
C292 C291 C29 121.5(3)
C292 C291 C296 119.5(3)
C296 C291 C29 118.9(3)
C291 C292 H292 120.2
C291 C292 C293 119.6(4)
C293 C292 H292 120.2
C292 C293 H293 120.5
C294 C293 C292 119.0(4)
C294 C293 H293 120.5
C293 C294 H294 119.0
C293 C294 C295 122.1(4)
C295 C294 H294 119.0
C294 C295 H295 120.4
C294 C295 C296 119.3(5)
C296 C295 H295 120.4
C291 C296 H296 119.7
C295 C296 C291 120.5(4)
C295 C296 H296 119.7
O32 C301 C302 124.2(2)
O32 C301 C306 117.0(2)
C306 C301 C302 118.8(2)
C301 C302 C39 123.1(2)
C301 C302 C303 117.3(2)
C303 C302 C39 119.7(2)
C302 C303 H303 118.3
C304 C303 C302 123.4(3)
C304 C303 H303 118.3
C303 C304 C305 117.5(3)
C303 C304 C310 120.8(3)
C305 C304 C310 121.7(3)
C304 C305 H305 119.2
C306 C305 C304 121.6(3)
C306 C305 H305 119.2
C301 C306 H306 119.4
C305 C306 C301 121.3(3)
C305 C306 H306 119.4
C304 C310 H31A 109.5
C304 C310 H31B 109.5
C304 C310 H31C 109.5
H31A C310 H31B 109.5
H31A C310 H31C 109.5
H31B C310 H31C 109.5
C392 C391 C39 119.4(3)
C392 C391 C396 119.1(3)
C396 C391 C39 120.9(3)
C391 C392 H392 120.5
C391 C392 C393 119.0(5)
C393 C392 H392 120.5
C392 C393 H393 120.6
C394 C393 C392 118.8(5)
C394 C393 H393 120.6
C393 C394 H394 118.6
C395 C394 C393 122.8(4)
C395 C394 H394 118.6
C394 C395 H395 120.4
C394 C395 C396 119.2(5)
C396 C395 H395 120.4
C391 C396 H396 119.5
C395 C396 C391 121.1(5)
C395 C396 H396 119.5
H1SA O1S H1SB 109.5

loop_
_geom_bond_atom_site_label_1
_geom_bond_atom_site_label_2
_geom_bond_distance
Co1 Co2 7.2600(6)
Co1 Co3 7.3877(6)
Co1 O11 1.9011(17)
Co1 O12 1.8340(18)
Co1 N11 1.849(2)
Co1 N12 1.920(2)
Co2 Co3 7.1550(6)
Co2 O21 1.8692(18)
Co2 O22 1.824(2)
Co2 N21 1.840(2)
Co2 N22 1.902(2)
Co3 O31 1.8397(17)
Co3 O32 1.8221(18)
Co3 N31 1.862(2)
Co3 N32 1.888(2)
O11 C1 1.290(3)
O12 C101 1.312(3)
O21 C3 1.294(3)
O22 C201 1.304(4)
O31 C5 1.277(3)
O32 C301 1.303(3)
N11 C11 1.314(3)
N11 C13 1.416(3)
N12 C18 1.447(3)
N12 C19 1.328(3)
N21 C21 1.321(3)
N21 C23 1.413(4)
N22 C28 1.449(4)
N22 C29 1.325(3)
N31 C31 1.328(3)
N31 C33 1.417(3)
N32 C38 1.438(4)
N32 C39 1.323(3)
C1 C2 1.429(3)
C1 C6 1.458(3)
C2 C3 1.440(4)
C2 C11 1.396(4)
C3 C4 1.405(4)
C4 C5 1.448(3)
C4 C21 1.399(4)
C5 C6 1.422(4)
C6 C31 1.408(3)
C11 H11 0.9500
C13 C14 1.395(4)
C13 C18 1.399(4)
C14 H14 0.9500
C14 C15 1.380(4)
C15 H15 0.9500
C15 C16 1.382(4)
C16 H16 0.9500
C16 C17 1.381(4)
C17 H17 0.9500
C17 C18 1.405(4)
C19 C102 1.450(4)
C19 C191 1.501(4)
C21 H21 0.9500
C23 C24 1.392(4)
C23 C28 1.405(4)
C24 H24 0.9500
C24 C25 1.366(4)
C25 H25 0.9500
C25 C26 1.386(5)
C26 H26 0.9500
C26 C27 1.381(5)
C27 H27 0.9500
C27 C28 1.397(4)
C29 C202 1.460(4)
C29 C291 1.510(4)
C31 H31 0.9500
C33 C34 1.397(4)
C33 C38 1.413(4)
C34 H34 0.9500
C34 C35 1.383(4)
C35 H35 0.9500
C35 C36 1.385(4)
C36 H36 0.9500
C36 C37 1.379(4)
C37 H37 0.9500
C37 C38 1.397(4)
C39 C302 1.452(4)
C39 C391 1.503(3)
C101 C102 1.416(4)
C101 C106 1.419(4)
C102 C103 1.424(4)
C103 H103 0.9500
C103 C104 1.371(4)
C104 C105 1.399(4)
C104 C110 1.514(4)
C105 H105 0.9500
C105 C106 1.369(4)
C106 H106 0.9500
C110 H11A 0.9800
C110 H11B 0.9800
C110 H11C 0.9800
C191 C192 1.390(4)
C191 C196 1.388(4)
C192 H192 0.9500
C192 C193 1.388(4)
C193 H193 0.9500
C193 C194 1.380(4)
C194 H194 0.9500
C194 C195 1.380(4)
C195 H195 0.9500
C195 C196 1.394(4)
C196 H196 0.9500
C201 C202 1.407(4)
C201 C206 1.411(5)
C202 C203 1.418(4)
C203 H203 0.9500
C203 C204 1.367(5)
C204 C205 1.384(5)
C204 C210 1.512(5)
C205 H205 0.9500
C205 C206 1.358(5)
C206 H206 0.9500
C210 H21A 0.9800
C210 H21B 0.9800
C210 H21C 0.9800
C291 C292 1.364(5)
C291 C296 1.403(5)
C292 H292 0.9500
C292 C293 1.428(5)
C293 H293 0.9500
C293 C294 1.358(6)
C294 H294 0.9500
C294 C295 1.363(6)
C295 H295 0.9500
C295 C296 1.382(5)
C296 H296 0.9500
C301 C302 1.421(4)
C301 C306 1.415(4)
C302 C303 1.426(4)
C303 H303 0.9500
C303 C304 1.375(4)
C304 C305 1.404(4)
C304 C310 1.514(4)
C305 H305 0.9500
C305 C306 1.365(4)
C306 H306 0.9500
C310 H31A 0.9800
C310 H31B 0.9800
C310 H31C 0.9800
C391 C392 1.368(5)
C391 C396 1.379(5)
C392 H392 0.9500
C392 C393 1.417(6)
C393 H393 0.9500
C393 C394 1.357(8)
C394 H394 0.9500
C394 C395 1.318(8)
C395 H395 0.9500
C395 C396 1.378(6)
C396 H396 0.9500
O1S H1SA 0.8703
O1S H1SB 0.8699

loop_
_geom_torsion_atom_site_label_1
_geom_torsion_atom_site_label_2
_geom_torsion_atom_site_label_3
_geom_torsion_atom_site_label_4
_geom_torsion
Co1 Co2 O21 C3 -107.9(14)
Co1 Co2 O22 C201 175.9(3)
Co1 Co2 N21 C21 -10.6(2)
Co1 Co2 N21 C23 172.14(18)
Co1 Co3 O31 C5 -2.40(19)
Co1 Co3 O32 C301 -177.54(17)
Co1 Co3 N31 C31 -0.59(16)
Co1 Co3 N31 C33 -174.1(2)
Co1 Co3 N32 C38 -5.2(2)
Co1 Co3 N32 C39 173.57(19)
Co1 O11 C1 C2 -3.2(4)
Co1 O11 C1 C6 177.28(17)
Co1 O12 C101 C102 5.9(4)
Co1 O12 C101 C106 -175.2(2)
Co1 N11 C11 C2 -2.8(4)
Co1 N11 C13 C14 178.0(2)
Co1 N11 C13 C18 -1.2(3)
Co1 N12 C18 C13 0.0(3)
Co1 N12 C18 C17 -176.5(2)
Co1 N12 C19 C102 10.8(4)
Co1 N12 C19 C191 -164.3(2)
Co2 Co1 O12 C101 178.40(18)
Co2 Co1 N11 C11 2.48(15)
Co2 Co1 N11 C13 -179.5(3)
Co2 Co3 O31 C5 -175.8(12)
Co2 Co3 O32 C301 -178.0(2)
Co2 Co3 N31 C31 -1.3(2)
Co2 Co3 N31 C33 -174.83(17)
Co2 O21 C3 C2 176.17(17)
Co2 O21 C3 C4 -4.1(4)
Co2 O22 C201 C202 15.0(6)
Co2 O22 C201 C206 -166.7(4)
Co2 N21 C21 C4 8.9(4)
Co2 N21 C23 C24 -175.1(3)
Co2 N21 C23 C28 2.1(3)
Co2 N22 C28 C23 -5.6(4)
Co2 N22 C28 C27 173.8(4)
Co2 N22 C29 C202 9.7(5)
Co2 N22 C29 C291 -169.5(2)
Co3 Co1 O12 C101 176.5(2)
Co3 Co1 N11 C11 2.9(2)
Co3 Co1 N11 C13 -179.10(17)
Co3 Co2 O21 C3 0.55(19)
Co3 Co2 O22 C201 152.4(3)
Co3 Co2 N21 C21 3.47(15)
Co3 Co2 N21 C23 -173.8(3)
Co3 O31 C5 C4 -177.74(17)
Co3 O31 C5 C6 2.3(4)
Co3 O32 C301 C302 0.1(4)
Co3 O32 C301 C306 178.42(19)
Co3 N31 C31 C6 4.4(4)
Co3 N31 C33 C34 174.0(2)
Co3 N31 C33 C38 -2.1(3)
Co3 N32 C38 C33 6.3(3)
Co3 N32 C38 C37 -166.5(3)
Co3 N32 C39 C302 7.9(4)
Co3 N32 C39 C391 -169.7(2)
O11 Co1 O12 C101 178.5(2)
O11 Co1 N11 C11 0.9(2)
O11 Co1 N11 C13 178.92(17)
O11 C1 C2 C3 -178.6(2)
O11 C1 C2 C11 1.2(4)
O11 C1 C6 C5 179.6(2)
O11 C1 C6 C31 -3.1(4)
O12 C101 C102 C19 0.2(5)
O12 C101 C102 C103 179.8(3)
O12 C101 C106 C105 -179.8(3)
O21 Co2 O22 C201 177.8(3)
O21 Co2 N21 C21 -12.7(2)
O21 Co2 N21 C23 170.01(19)
O21 C3 C4 C5 177.9(2)
O21 C3 C4 C21 -4.6(4)
O22 Co2 O21 C3 -161.2(2)
O22 C201 C202 C29 -9.2(6)
O22 C201 C202 C203 171.1(4)
O22 C201 C206 C205 -173.6(6)
O31 Co3 O32 C301 -177.6(2)
O31 Co3 N31 C31 -1.7(2)
O31 Co3 N31 C33 -175.18(18)
O31 C5 C6 C1 177.8(2)
O31 C5 C6 C31 0.5(4)
O32 Co3 O31 C5 177.6(2)
O32 Co3 N32 C38 174.69(18)
O32 Co3 N32 C39 -6.6(2)
O32 C301 C302 C39 -0.3(4)
O32 C301 C302 C303 -179.2(2)
O32 C301 C306 C305 178.7(3)
N11 C13 C14 C15 179.7(2)
N11 C13 C18 N12 0.8(3)
N11 C13 C18 C17 177.7(2)
N12 Co1 O12 C101 -3.6(3)
N12 Co1 N11 C11 -177.1(2)
N12 Co1 N11 C13 0.98(18)
N12 C19 C102 C101 -9.0(4)
N12 C19 C102 C103 171.4(3)
N12 C19 C191 C192 82.4(3)
N12 C19 C191 C196 -98.8(3)
N21 Co2 O21 C3 10.8(2)
N21 C23 C24 C25 177.6(3)
N21 C23 C28 N22 2.4(4)
N21 C23 C28 C27 -177.1(3)
N22 Co2 O22 C201 -7.9(3)
N22 Co2 N21 C21 173.0(2)
N22 Co2 N21 C23 -4.3(2)
N22 C29 C202 C201 -3.8(5)
N22 C29 C202 C203 175.9(3)
N22 C29 C291 C292 -96.9(4)
N22 C29 C291 C296 86.4(4)
N31 Co3 O31 C5 -1.6(2)
N31 Co3 N32 C38 -6.09(18)
N31 Co3 N32 C39 172.7(2)
N31 C33 C34 C35 -172.0(3)
N31 C33 C38 N32 -2.9(4)
N31 C33 C38 C37 170.7(3)
N32 Co3 O32 C301 2.6(2)
N32 Co3 N31 C31 178.2(2)
N32 Co3 N31 C33 4.64(18)
N32 C39 C302 C301 -4.0(4)
N32 C39 C302 C303 174.9(3)
N32 C39 C391 C392 83.8(4)
N32 C39 C391 C396 -104.5(4)
C1 C2 C3 O21 180.0(2)
C1 C2 C3 C4 0.2(4)
C1 C2 C11 N11 1.9(4)
C1 C6 C31 N31 178.8(2)
C2 C1 C6 C5 0.0(4)
C2 C1 C6 C31 177.4(2)
C2 C3 C4 C5 -2.4(4)
C2 C3 C4 C21 175.2(2)
C3 C2 C11 N11 -178.3(2)
C3 C4 C5 O31 -176.6(2)
C3 C4 C5 C6 3.4(4)
C3 C4 C21 N21 2.0(4)
C4 C5 C6 C1 -2.2(4)
C4 C5 C6 C31 -179.5(2)
C5 C4 C21 N21 179.6(2)
C5 C6 C31 N31 -3.9(4)
C6 C1 C2 C3 0.9(4)
C6 C1 C2 C11 -179.3(2)
C11 N11 C13 C14 -3.8(4)
C11 N11 C13 C18 176.9(2)
C11 C2 C3 O21 0.2(4)
C11 C2 C3 C4 -179.5(2)
C13 N11 C11 C2 179.3(2)
C13 C14 C15 C16 2.5(4)
C14 C13 C18 N12 -178.5(2)
C14 C13 C18 C17 -1.6(4)
C14 C15 C16 C17 -1.1(4)
C15 C16 C17 C18 -1.6(4)
C16 C17 C18 N12 179.3(3)
C16 C17 C18 C13 3.0(4)
C18 N12 C19 C102 -175.0(2)
C18 N12 C19 C191 9.9(4)
C18 C13 C14 C15 -1.0(4)
C19 N12 C18 C13 -174.9(2)
C19 N12 C18 C17 8.7(4)
C19 C102 C103 C104 179.9(3)
C19 C191 C192 C193 -179.2(2)
C19 C191 C196 C195 179.9(2)
C21 N21 C23 C24 7.5(4)
C21 N21 C23 C28 -175.4(3)
C21 C4 C5 O31 5.7(3)
C21 C4 C5 C6 -174.3(2)
C23 N21 C21 C4 -174.0(3)
C23 C24 C25 C26 -0.8(7)
C24 C23 C28 N22 179.7(3)
C24 C23 C28 C27 0.2(5)
C24 C25 C26 C27 0.3(8)
C25 C26 C27 C28 0.4(9)
C26 C27 C28 N22 179.9(4)
C26 C27 C28 C23 -0.7(7)
C28 N22 C29 C202 -172.7(3)
C28 N22 C29 C291 8.1(5)
C28 C23 C24 C25 0.5(5)
C29 N22 C28 C23 176.5(3)
C29 N22 C28 C27 -4.1(6)
C29 C202 C203 C204 -176.6(4)
C29 C291 C292 C293 -177.3(3)
C29 C291 C296 C295 176.3(4)
C31 N31 C33 C34 0.1(4)
C31 N31 C33 C38 -176.0(2)
C33 N31 C31 C6 177.4(2)
C33 C34 C35 C36 0.3(5)
C34 C33 C38 N32 -179.1(3)
C34 C33 C38 C37 -5.6(4)
C34 C35 C36 C37 -2.8(5)
C35 C36 C37 C38 1.0(6)
C36 C37 C38 N32 175.8(3)
C36 C37 C38 C33 3.2(5)
C38 N32 C39 C302 -173.5(3)
C38 N32 C39 C391 8.9(4)
C38 C33 C34 C35 3.9(4)
C39 N32 C38 C33 -172.4(3)
C39 N32 C38 C37 14.7(5)
C39 C302 C303 C304 -178.8(3)
C39 C391 C392 C393 172.7(3)
C39 C391 C396 C395 -172.6(3)
C101 C102 C103 C104 0.3(5)
C102 C19 C191 C192 -93.1(3)
C102 C19 C191 C196 85.7(3)
C102 C101 C106 C105 -0.9(5)
C102 C103 C104 C105 -1.6(5)
C102 C103 C104 C110 178.4(3)
C103 C104 C105 C106 1.7(5)
C104 C105 C106 C101 -0.5(6)
C106 C101 C102 C19 -178.7(3)
C106 C101 C102 C103 1.0(4)
C110 C104 C105 C106 -178.3(4)
C191 C19 C102 C101 166.5(3)
C191 C19 C102 C103 -13.2(4)
C191 C192 C193 C194 -0.8(4)
C192 C191 C196 C195 -1.4(4)
C192 C193 C194 C195 -0.8(4)
C193 C194 C195 C196 1.4(4)
C194 C195 C196 C191 -0.3(4)
C196 C191 C192 C193 1.9(4)
C201 C202 C203 C204 3.1(6)
C202 C29 C291 C292 83.8(4)
C202 C29 C291 C296 -92.8(4)
C202 C201 C206 C205 4.8(9)
C202 C203 C204 C205 3.6(7)
C202 C203 C204 C210 -179.5(4)
C203 C204 C205 C206 -6.3(9)
C204 C205 C206 C201 2.2(10)
C206 C201 C202 C29 172.6(4)
C206 C201 C202 C203 -7.1(6)
C210 C204 C205 C206 176.7(6)
C291 C29 C202 C201 175.4(3)
C291 C29 C202 C203 -4.9(5)
C291 C292 C293 C294 0.5(5)
C292 C291 C296 C295 -0.4(6)
C292 C293 C294 C295 0.9(6)
C293 C294 C295 C296 -2.1(7)
C294 C295 C296 C291 1.8(7)
C296 C291 C292 C293 -0.7(5)
C301 C302 C303 C304 0.1(4)
C302 C39 C391 C392 -94.0(3)
C302 C39 C391 C396 77.7(4)
C302 C301 C306 C305 -2.8(4)
C302 C303 C304 C305 -2.5(4)
C302 C303 C304 C310 177.7(3)
C303 C304 C305 C306 2.2(4)
C304 C305 C306 C301 0.4(4)
C306 C301 C302 C39 -178.6(3)
C306 C301 C302 C303 2.5(4)
C310 C304 C305 C306 -178.0(3)
C391 C39 C302 C301 173.8(3)
C391 C39 C302 C303 -7.3(4)
C391 C392 C393 C394 -0.3(6)
C392 C391 C396 C395 -0.9(6)
C392 C393 C394 C395 -0.3(7)
C393 C394 C395 C396 0.2(8)
C394 C395 C396 C391 0.4(7)
C396 C391 C392 C393 0.9(5)

loop_
_platon_squeeze_void_nr
_platon_squeeze_void_average_x
_platon_squeeze_void_average_y
_platon_squeeze_void_average_z
_platon_squeeze_void_volume
_platon_squeeze_void_count_electrons
_platon_squeeze_void_content
1 0.500 0.500 0.000 358 79 ' '
